data_4022638
loop_
_publ_author_name
'Shih-Ching Chuang'
'Michael Sander'
'Thibaut Jarrosson'
'Scott James'
'Eugene Rozumov'
'Saeed I. Khan'
'Yves Rubin'

_publ_section_title
;
 Approaches to Open Fullerenes: Synthesis and Kinetic Stability
 of Diels-Alder Adducts of Substituted Isobenzofurans and C~60~
;
_journal_name_full 'Journal of Organic Chemistry'
_journal_page_first 2716
_journal_page_last 2723
_journal_paper_doi 10.1021/jo061986j
_journal_volume 72
_journal_year 2007
_chemical_formula_sum 'C70 H6 O S4'
_chemical_formula_weight 990.99
_chemical_name_systematic
; 
 ? 
;
_space_group_IT_number 14
_symmetry_cell_setting monoclinic
_symmetry_space_group_name_Hall '-P 2yn'
_symmetry_space_group_name_H-M 'P 1 21/n 1'
_atom_sites_solution_hydrogens geom
_atom_sites_solution_primary direct
_atom_sites_solution_secondary difmap
_audit_creation_method SHELXL-97
_cell_angle_alpha 90.00
_cell_angle_beta 108.654(6)
_cell_angle_gamma 90.00
_cell_formula_units_Z 4
_cell_length_a 9.927(3)
_cell_length_b 31.615(10)
_cell_length_c 12.614(4)
_cell_measurement_reflns_used 1024
_cell_measurement_temperature 100(2)
_cell_measurement_theta_max 28.00
_cell_measurement_theta_min 3.49
_cell_volume 3751(2)
_computing_cell_refinement 'Bruker SMART'
_computing_data_collection 'Bruker SMART'
_computing_data_reduction 'Bruker SHELXTL'
_computing_molecular_graphics 'Bruker SHELXTL'
_computing_publication_material 'Bruker SHELXTL'
_computing_structure_refinement 'SHELXL-97 (Sheldrick, 1997)'
_computing_structure_solution 'SHELXS-97 (Sheldrick, 1990)'
_diffrn_ambient_temperature 100(2)
_diffrn_measured_fraction_theta_full 0.962
_diffrn_measured_fraction_theta_max 0.962
_diffrn_measurement_device_type 'CCD area detector'
_diffrn_measurement_method 'phi and omega scans'
_diffrn_radiation_monochromator graphite
_diffrn_radiation_source 'fine-focus sealed tube'
_diffrn_radiation_type MoK\a
_diffrn_radiation_wavelength 0.71073
_diffrn_reflns_av_R_equivalents 0.0314
_diffrn_reflns_av_sigmaI/netI 0.0411
_diffrn_reflns_limit_h_max 8
_diffrn_reflns_limit_h_min -12
_diffrn_reflns_limit_k_max 41
_diffrn_reflns_limit_k_min -41
_diffrn_reflns_limit_l_max 15
_diffrn_reflns_limit_l_min -16
_diffrn_reflns_number 24415
_diffrn_reflns_theta_full 28.28
_diffrn_reflns_theta_max 28.28
_diffrn_reflns_theta_min 1.29
_diffrn_standards_decay_% 0
_exptl_absorpt_coefficient_mu 0.317
_exptl_absorpt_correction_T_max 1.0000
_exptl_absorpt_correction_T_min 0.8444
_exptl_absorpt_correction_type empirical
_exptl_absorpt_process_details sadabs(bruker)
_exptl_crystal_colour black
_exptl_crystal_density_diffrn 1.755
_exptl_crystal_density_method 'not measured'
_exptl_crystal_description plate
_exptl_crystal_F_000 1992
_exptl_crystal_size_max .4
_exptl_crystal_size_mid .2
_exptl_crystal_size_min .1
_refine_diff_density_max 0.468
_refine_diff_density_min -0.483
_refine_diff_density_rms 0.059
_refine_ls_extinction_method none
_refine_ls_goodness_of_fit_ref 1.051
_refine_ls_hydrogen_treatment mixed
_refine_ls_matrix_type full
_refine_ls_number_parameters 682
_refine_ls_number_reflns 8959
_refine_ls_number_restraints 0
_refine_ls_restrained_S_all 1.051
_refine_ls_R_factor_all 0.0590
_refine_ls_R_factor_gt 0.0395
_refine_ls_shift/su_max 0.055
_refine_ls_shift/su_mean 0.017
_refine_ls_structure_factor_coef Fsqd
_refine_ls_weighting_details 'calc w=1/[\s^2^(Fo^2^)+(0.0596P)^2^+0.2715P] where P=(Fo^2^+2Fc^2^)/3'
_refine_ls_weighting_scheme calc
_refine_ls_wR_factor_gt 0.1008
_refine_ls_wR_factor_ref 0.1099
_reflns_number_gt 6600
_reflns_number_total 8959
_reflns_threshold_expression >2sigma(I)
_cod_data_source_file jo061986jsi20060927_021330.cif
_cod_data_source_block yr230
_cod_depositor_comments
;
The following automatic conversions were performed:
'_symmetry_cell_setting' value 'Monoclinic' changed to 'monoclinic'
according to '/home/saulius/struct/CIF-dictionaries/cif_core.dic'
dictionary named 'cif_core.dic' version 2.4.1 from 2010-06-29.

Automatic conversion script
Id: cif_fix_enum 1527 2010-12-29 10:47:43Z saulius 
;
_cod_original_sg_symbol_H-M 'P 21/n'
_cod_database_code 4022638

loop_
_symmetry_equiv_pos_as_xyz
'x, y, z'
'-x+1/2, y+1/2, -z+1/2'
'-x, -y, -z'
'x-1/2, -y-1/2, z-1/2'

loop_
_atom_site_label
_atom_site_type_symbol
_atom_site_fract_x
_atom_site_fract_y
_atom_site_fract_z
_atom_site_U_iso_or_equiv
_atom_site_adp_type
_atom_site_occupancy
_atom_site_symmetry_multiplicity
_atom_site_calc_flag
_atom_site_refinement_flags
C1S C 0.4637(2) 0.04853(6) 0.85897(16) 0.0290(4) Uani 1 1 d .
S1 S 0.59719(6) 0.070613(16) 0.84806(5) 0.03426(14) Uani 1 1 d .
S2 S 0.32931(8) 0.02657(2) 0.86792(7) 0.0599(2) Uani 1 1 d .
C2S C 0.8283(2) 0.13527(6) 0.73527(15) 0.0250(4) Uani 1 1 d .
S3 S 0.88501(7) 0.092651(16) 0.70747(5) 0.03548(14) Uani 1 1 d .
S4 S 0.77066(7) 0.177683(17) 0.76401(5) 0.04019(15) Uani 1 1 d .
O1 O 0.00339(13) 0.22736(4) 0.60046(10) 0.0204(3) Uani 1 1 d .
C1 C 0.11890(18) 0.21212(5) 0.47002(14) 0.0162(3) Uani 1 1 d .
C2 C -0.02859(18) 0.18686(5) 0.44028(14) 0.0154(3) Uani 1 1 d .
C3 C -0.01480(19) 0.14133(5) 0.48156(15) 0.0178(4) Uani 1 1 d .
C4 C 0.1068(2) 0.12437(6) 0.55398(14) 0.0198(4) Uani 1 1 d .
C5 C 0.24242(19) 0.14719(6) 0.57979(14) 0.0198(4) Uani 1 1 d .
C6 C 0.24929(19) 0.18599(5) 0.53335(14) 0.0182(4) Uani 1 1 d .
C7 C 0.36494(19) 0.19520(5) 0.49169(14) 0.0195(4) Uani 1 1 d .
C8 C 0.30955(19) 0.21937(5) 0.38925(14) 0.0170(3) Uani 1 1 d .
C9 C 0.16012(19) 0.22574(5) 0.36860(14) 0.0161(3) Uani 1 1 d .
C10 C 0.06907(18) 0.22374(5) 0.26049(14) 0.0151(3) Uani 1 1 d .
C11 C 0.12399(19) 0.21687(5) 0.16851(14) 0.0162(3) Uani 1 1 d .
C12 C 0.26940(19) 0.21202(5) 0.18851(14) 0.0176(4) Uani 1 1 d .
C13 C 0.36501(19) 0.21336(5) 0.30213(15) 0.0183(4) Uani 1 1 d .
C14 C 0.47718(18) 0.18250(5) 0.31252(15) 0.0192(4) Uani 1 1 d .
C15 C 0.45005(19) 0.16200(5) 0.20541(15) 0.0196(4) Uani 1 1 d .
C16 C 0.3221(2) 0.18023(5) 0.12870(15) 0.0195(4) Uani 1 1 d .
C17 C 0.2266(2) 0.15480(5) 0.05048(15) 0.0199(4) Uani 1 1 d .
C18 C 0.0751(2) 0.15982(5) 0.02824(14) 0.0192(4) Uani 1 1 d .
C19 C 0.02470(19) 0.19017(5) 0.08619(14) 0.0174(4) Uani 1 1 d .
C20 C -0.09240(18) 0.18005(5) 0.12645(14) 0.0164(3) Uani 1 1 d .
C21 C -0.15550(18) 0.14013(5) 0.10626(14) 0.0188(4) Uani 1 1 d .
C22 C -0.10227(19) 0.10860(6) 0.04591(15) 0.0207(4) Uani 1 1 d .
C23 C 0.0101(2) 0.11824(6) 0.00834(14) 0.0211(4) Uani 1 1 d .
C24 C 0.1220(2) 0.08749(6) 0.01846(14) 0.0213(4) Uani 1 1 d .
C25 C 0.1159(2) 0.04823(5) 0.06688(15) 0.0213(4) Uani 1 1 d .
C26 C 0.2439(2) 0.03010(5) 0.14411(15) 0.0208(4) Uani 1 1 d .
C27 C 0.3727(2) 0.05161(5) 0.16934(15) 0.0204(4) Uani 1 1 d .
C28 C 0.3788(2) 0.09240(5) 0.11816(15) 0.0204(4) Uani 1 1 d .
C29 C 0.47807(19) 0.11898(6) 0.20044(15) 0.0205(4) Uani 1 1 d .
C30 C 0.53340(18) 0.09472(5) 0.30285(16) 0.0199(4) Uani 1 1 d .
C31 C 0.46843(19) 0.05314(5) 0.28336(16) 0.0203(4) Uani 1 1 d .
C32 C 0.43150(19) 0.03318(5) 0.36832(16) 0.0215(4) Uani 1 1 d .
C33 C 0.2969(2) 0.01053(5) 0.34189(16) 0.0221(4) Uani 1 1 d .
C34 C 0.2059(2) 0.00905(5) 0.23278(16) 0.0216(4) Uani 1 1 d .
C35 C 0.0538(2) 0.01400(5) 0.20999(16) 0.0219(4) Uani 1 1 d .
C36 C -0.0001(2) 0.02013(5) 0.29817(17) 0.0224(4) Uani 1 1 d .
C37 C 0.0956(2) 0.02174(5) 0.41198(16) 0.0221(4) Uani 1 1 d .
C38 C 0.2414(2) 0.01708(5) 0.43381(16) 0.0225(4) Uani 1 1 d .
C39 C 0.3402(2) 0.04383(6) 0.51559(15) 0.0223(4) Uani 1 1 d .
C40 C 0.2889(2) 0.07465(6) 0.57174(15) 0.0226(4) Uani 1 1 d .
C41 C 0.1371(2) 0.07962(6) 0.54932(15) 0.0221(4) Uani 1 1 d .
C42 C 0.0425(2) 0.05353(5) 0.47168(16) 0.0227(4) Uani 1 1 d .
C43 C -0.08430(19) 0.07152(6) 0.39474(16) 0.0211(4) Uani 1 1 d .
C44 C -0.11000(18) 0.11487(5) 0.39920(15) 0.0187(4) Uani 1 1 d .
C45 C -0.16554(18) 0.13888(5) 0.29688(15) 0.0170(3) Uani 1 1 d .
C46 C -0.10506(17) 0.18064(5) 0.31648(14) 0.0151(3) Uani 1 1 d .
C47 C -0.06769(18) 0.20059(5) 0.23342(14) 0.0156(3) Uani 1 1 d .
C48 C -0.19314(17) 0.11914(5) 0.19367(15) 0.0184(4) Uani 1 1 d .
C49 C -0.16484(18) 0.07408(5) 0.18862(16) 0.0204(4) Uani 1 1 d .
C50 C -0.11229(19) 0.05102(5) 0.28679(17) 0.0214(4) Uani 1 1 d .
C51 C -0.0015(2) 0.03811(5) 0.10746(16) 0.0229(4) Uani 1 1 d .
C52 C -0.10874(19) 0.06759(6) 0.09731(15) 0.0215(4) Uani 1 1 d .
C53 C 0.2559(2) 0.10989(5) 0.04493(14) 0.0203(4) Uani 1 1 d .
C54 C 0.55935(18) 0.11452(6) 0.40587(16) 0.0206(4) Uani 1 1 d .
C55 C 0.52058(18) 0.09368(6) 0.49440(15) 0.0211(4) Uani 1 1 d .
C56 C 0.46774(19) 0.12545(6) 0.55367(15) 0.0224(4) Uani 1 1 d .
C57 C 0.47379(18) 0.16599(6) 0.50262(15) 0.0207(4) Uani 1 1 d .
C58 C 0.53038(18) 0.15946(6) 0.41100(15) 0.0199(4) Uani 1 1 d .
C59 C 0.45824(19) 0.05380(6) 0.47522(15) 0.0216(4) Uani 1 1 d .
C60 C 0.3537(2) 0.11623(6) 0.59060(14) 0.0220(4) Uani 1 1 d .
C61 C -0.11148(19) 0.21530(5) 0.50202(14) 0.0180(4) Uani 1 1 d .
H61 H -0.193(2) 0.2009(6) 0.5174(16) 0.022 Uiso 1 1 calc .
C62 C -0.14851(19) 0.25636(5) 0.43871(14) 0.0167(3) Uani 1 1 d .
C63 C -0.27163(19) 0.27252(5) 0.36300(14) 0.0176(4) Uani 1 1 d .
H63 H -0.3575 0.2567 0.3410 0.021 Uiso 1 1 calc R
C64 C -0.2647(2) 0.31271(6) 0.32048(14) 0.0201(4) Uani 1 1 d .
H64 H -0.3482 0.3251 0.2706 0.024 Uiso 1 1 calc R
C65 C -0.1369(2) 0.33521(6) 0.34984(14) 0.0214(4) Uani 1 1 d .
H65 H -0.1354 0.3628 0.3202 0.026 Uiso 1 1 calc R
C66 C -0.01135(19) 0.31803(5) 0.42182(14) 0.0183(4) Uani 1 1 d .
H66 H 0.0764 0.3328 0.4393 0.022 Uiso 1 1 calc R
C67 C -0.02006(19) 0.27861(5) 0.46659(14) 0.0176(4) Uani 1 1 d .
C68 C 0.0877(2) 0.24924(5) 0.54361(15) 0.0185(4) Uani 1 1 d .
H68 H 0.174(2) 0.2636(6) 0.5941(17) 0.022 Uiso 1 1 calc .

loop_
_atom_site_aniso_label
_atom_site_aniso_U_11
_atom_site_aniso_U_22
_atom_site_aniso_U_33
_atom_site_aniso_U_23
_atom_site_aniso_U_13
_atom_site_aniso_U_12
C1S 0.0353(12) 0.0233(10) 0.0261(10) -0.0077(8) 0.0067(9) -0.0001(8)
S1 0.0230(3) 0.0265(3) 0.0495(3) -0.0007(2) 0.0063(2) 0.0020(2)
S2 0.0667(5) 0.0588(4) 0.0709(5) -0.0365(4) 0.0456(4) -0.0381(4)
C2S 0.0260(11) 0.0252(10) 0.0199(9) 0.0048(7) 0.0019(8) -0.0053(8)
S3 0.0489(4) 0.0253(3) 0.0399(3) -0.0001(2) 0.0249(3) 0.0000(2)
S4 0.0499(4) 0.0233(3) 0.0373(3) -0.0012(2) -0.0002(3) 0.0080(2)
O1 0.0195(7) 0.0241(6) 0.0174(6) -0.0015(5) 0.0054(5) -0.0006(5)
C1 0.0151(9) 0.0160(8) 0.0160(8) -0.0014(6) 0.0029(7) -0.0022(7)
C2 0.0124(9) 0.0160(8) 0.0171(8) 0.0000(6) 0.0038(7) 0.0010(6)
C3 0.0177(9) 0.0187(8) 0.0214(9) 0.0007(7) 0.0123(7) 0.0004(7)
C4 0.0246(10) 0.0212(9) 0.0167(8) 0.0044(7) 0.0112(7) 0.0025(7)
C5 0.0193(9) 0.0274(9) 0.0113(8) 0.0006(7) 0.0030(7) 0.0034(7)
C6 0.0154(9) 0.0227(9) 0.0134(8) -0.0043(7) 0.0005(7) -0.0001(7)
C7 0.0158(9) 0.0196(8) 0.0192(9) -0.0044(7) 0.0003(7) -0.0042(7)
C8 0.0159(9) 0.0129(8) 0.0203(8) -0.0025(6) 0.0030(7) -0.0046(6)
C9 0.0179(9) 0.0110(7) 0.0201(8) -0.0019(6) 0.0071(7) -0.0022(6)
C10 0.0163(9) 0.0091(7) 0.0202(8) 0.0015(6) 0.0060(7) 0.0011(6)
C11 0.0196(9) 0.0110(7) 0.0183(8) 0.0050(6) 0.0063(7) 0.0018(6)
C12 0.0222(10) 0.0120(8) 0.0216(9) 0.0040(6) 0.0113(7) -0.0015(7)
C13 0.0147(9) 0.0126(8) 0.0278(9) 0.0012(7) 0.0070(7) -0.0042(6)
C14 0.0128(9) 0.0174(8) 0.0290(10) 0.0003(7) 0.0089(7) -0.0045(7)
C15 0.0170(9) 0.0209(9) 0.0252(9) 0.0038(7) 0.0128(8) -0.0024(7)
C16 0.0233(10) 0.0171(8) 0.0236(9) 0.0057(7) 0.0151(8) 0.0009(7)
C17 0.0261(10) 0.0190(8) 0.0174(8) 0.0048(7) 0.0108(8) 0.0040(7)
C18 0.0239(10) 0.0216(9) 0.0110(8) 0.0039(7) 0.0039(7) 0.0064(7)
C19 0.0205(9) 0.0160(8) 0.0134(8) 0.0051(6) 0.0022(7) 0.0053(7)
C20 0.0152(9) 0.0159(8) 0.0143(8) 0.0026(6) -0.0005(7) 0.0051(6)
C21 0.0118(9) 0.0202(9) 0.0184(8) -0.0021(7) -0.0036(7) 0.0018(7)
C22 0.0173(9) 0.0197(8) 0.0182(8) -0.0044(7) -0.0041(7) 0.0021(7)
C23 0.0245(10) 0.0211(9) 0.0132(8) -0.0026(7) -0.0001(7) 0.0062(7)
C24 0.0245(10) 0.0226(9) 0.0153(8) -0.0044(7) 0.0043(7) 0.0036(7)
C25 0.0223(10) 0.0175(8) 0.0233(9) -0.0081(7) 0.0061(8) 0.0022(7)
C26 0.0247(10) 0.0118(8) 0.0272(9) -0.0035(7) 0.0101(8) 0.0037(7)
C27 0.0205(10) 0.0182(8) 0.0255(9) 0.0006(7) 0.0114(8) 0.0068(7)
C28 0.0221(10) 0.0198(9) 0.0249(9) -0.0009(7) 0.0155(8) 0.0021(7)
C29 0.0158(9) 0.0230(9) 0.0276(9) 0.0016(7) 0.0139(8) 0.0000(7)
C30 0.0105(9) 0.0207(9) 0.0302(10) 0.0028(7) 0.0090(7) 0.0044(7)
C31 0.0153(9) 0.0185(8) 0.0296(10) 0.0023(7) 0.0106(8) 0.0066(7)
C32 0.0176(10) 0.0169(8) 0.0298(10) 0.0079(7) 0.0075(8) 0.0084(7)
C33 0.0227(10) 0.0114(8) 0.0345(10) 0.0071(7) 0.0126(8) 0.0066(7)
C34 0.0240(10) 0.0090(8) 0.0346(10) 0.0000(7) 0.0131(8) 0.0016(7)
C35 0.0209(10) 0.0092(7) 0.0355(11) -0.0030(7) 0.0088(8) -0.0022(7)
C36 0.0197(10) 0.0096(8) 0.0398(11) 0.0023(7) 0.0122(8) -0.0030(7)
C37 0.0243(10) 0.0116(8) 0.0343(10) 0.0086(7) 0.0146(8) 0.0005(7)
C38 0.0244(10) 0.0133(8) 0.0318(10) 0.0115(7) 0.0117(8) 0.0062(7)
C39 0.0208(10) 0.0213(9) 0.0240(9) 0.0143(7) 0.0059(8) 0.0074(7)
C40 0.0229(10) 0.0279(9) 0.0169(9) 0.0110(7) 0.0061(8) 0.0074(8)
C41 0.0243(10) 0.0240(9) 0.0213(9) 0.0104(7) 0.0120(8) 0.0053(8)
C42 0.0242(10) 0.0170(8) 0.0331(10) 0.0090(7) 0.0181(9) 0.0005(7)
C43 0.0171(9) 0.0187(8) 0.0321(10) 0.0032(7) 0.0140(8) -0.0031(7)
C44 0.0132(9) 0.0186(8) 0.0284(9) 0.0015(7) 0.0123(7) -0.0003(7)
C45 0.0087(8) 0.0145(8) 0.0283(9) -0.0010(7) 0.0064(7) -0.0002(6)
C46 0.0097(8) 0.0149(8) 0.0205(8) -0.0018(6) 0.0046(7) 0.0019(6)
C47 0.0138(9) 0.0125(8) 0.0186(8) 0.0009(6) 0.0026(7) 0.0042(6)
C48 0.0078(8) 0.0156(8) 0.0277(9) -0.0009(7) 0.0001(7) 0.0001(6)
C49 0.0115(9) 0.0161(8) 0.0312(10) -0.0057(7) 0.0031(8) -0.0033(7)
C50 0.0149(9) 0.0134(8) 0.0374(11) -0.0007(7) 0.0104(8) -0.0043(7)
C51 0.0218(10) 0.0149(8) 0.0291(10) -0.0085(7) 0.0042(8) -0.0035(7)
C52 0.0151(9) 0.0189(9) 0.0255(9) -0.0073(7) -0.0006(7) -0.0027(7)
C53 0.0275(10) 0.0194(9) 0.0176(8) 0.0004(7) 0.0121(8) 0.0032(7)
C54 0.0079(8) 0.0243(9) 0.0277(9) 0.0035(7) 0.0031(7) 0.0024(7)
C55 0.0106(9) 0.0278(9) 0.0206(9) 0.0050(7) -0.0009(7) 0.0053(7)
C56 0.0166(9) 0.0266(9) 0.0175(9) 0.0023(7) -0.0037(7) 0.0037(7)
C57 0.0104(9) 0.0259(9) 0.0209(9) -0.0030(7) -0.0019(7) -0.0031(7)
C58 0.0084(8) 0.0216(9) 0.0269(9) -0.0013(7) 0.0019(7) -0.0028(7)
C59 0.0168(9) 0.0221(9) 0.0235(9) 0.0094(7) 0.0031(7) 0.0095(7)
C60 0.0225(10) 0.0275(10) 0.0134(8) 0.0046(7) 0.0019(7) 0.0064(8)
C61 0.0167(9) 0.0195(8) 0.0185(8) -0.0017(7) 0.0066(7) 0.0005(7)
C62 0.0194(9) 0.0162(8) 0.0157(8) -0.0046(6) 0.0075(7) -0.0010(7)
C63 0.0161(9) 0.0171(8) 0.0201(9) -0.0070(7) 0.0065(7) -0.0030(7)
C64 0.0214(10) 0.0221(9) 0.0154(8) -0.0012(7) 0.0040(7) 0.0014(7)
C65 0.0301(11) 0.0177(8) 0.0177(8) -0.0005(7) 0.0095(8) -0.0033(7)
C66 0.0193(9) 0.0177(8) 0.0185(8) -0.0055(7) 0.0069(7) -0.0044(7)
C67 0.0191(9) 0.0185(8) 0.0158(8) -0.0063(6) 0.0065(7) -0.0007(7)
C68 0.0177(9) 0.0207(9) 0.0168(8) -0.0039(7) 0.0052(7) -0.0025(7)

loop_
_atom_type_symbol
_atom_type_description
_atom_type_scat_dispersion_real
_atom_type_scat_dispersion_imag
_atom_type_scat_source
C C 0.0033 0.0016 'International Tables Vol C Tables 4.2.6.8 and 6.1.1.4'
H H 0.0000 0.0000 'International Tables Vol C Tables 4.2.6.8 and 6.1.1.4'
O O 0.0106 0.0060 'International Tables Vol C Tables 4.2.6.8 and 6.1.1.4'
S S 0.1246 0.1234 'International Tables Vol C Tables 4.2.6.8 and 6.1.1.4'

loop_
_geom_angle_atom_site_label_1
_geom_angle_atom_site_label_2
_geom_angle_atom_site_label_3
_geom_angle
S2 C1S S1 179.12(16)
S3 C2S S4 179.30(15)
C68 O1 C61 97.08(13)
C9 C1 C6 100.46(14)
C9 C1 C68 115.91(13)
C6 C1 C68 112.66(14)
C9 C1 C2 114.48(13)
C6 C1 C2 114.25(14)
C68 C1 C2 99.81(13)
C46 C2 C3 100.97(13)
C46 C2 C61 114.41(14)
C3 C2 C61 111.91(14)
C46 C2 C1 115.15(13)
C3 C2 C1 114.55(14)
C61 C2 C1 100.46(13)
C4 C3 C44 119.50(16)
C4 C3 C2 124.22(16)
C44 C3 C2 109.80(15)
C3 C4 C41 120.31(17)
C3 C4 C5 120.37(16)
C41 C4 C5 107.50(15)
C6 C5 C60 120.27(16)
C6 C5 C4 120.81(16)
C60 C5 C4 107.81(16)
C5 C6 C7 119.51(16)
C5 C6 C1 123.90(16)
C7 C6 C1 109.97(15)
C57 C7 C6 120.94(16)
C57 C7 C8 119.88(16)
C6 C7 C8 108.25(15)
C13 C8 C9 121.53(16)
C13 C8 C7 119.96(16)
C9 C8 C7 108.11(15)
C10 C9 C8 119.11(15)
C10 C9 C1 123.46(15)
C8 C9 C1 110.31(14)
C9 C10 C11 120.34(16)
C9 C10 C47 120.92(15)
C11 C10 C47 107.05(14)
C12 C11 C10 120.39(15)
C12 C11 C19 119.54(15)
C10 C11 C19 108.48(15)
C11 C12 C13 119.39(15)
C11 C12 C16 120.50(16)
C13 C12 C16 107.71(15)
C8 C13 C12 119.18(16)
C8 C13 C14 120.37(16)
C12 C13 C14 108.11(15)
C58 C14 C15 120.31(16)
C58 C14 C13 119.54(16)
C15 C14 C13 107.97(15)
C29 C15 C14 119.99(16)
C29 C15 C16 120.23(17)
C14 C15 C16 107.94(15)
C17 C16 C15 119.94(16)
C17 C16 C12 119.58(17)
C15 C16 C12 108.27(16)
C16 C17 C18 120.40(16)
C16 C17 C53 119.91(17)
C18 C17 C53 107.98(16)
C19 C18 C17 119.96(16)
C19 C18 C23 120.00(17)
C17 C18 C23 108.15(15)
C18 C19 C20 119.77(16)
C18 C19 C11 120.01(17)
C20 C19 C11 108.40(15)
C21 C20 C19 120.03(16)
C21 C20 C47 120.57(16)
C19 C20 C47 108.24(15)
C20 C21 C48 119.34(16)
C20 C21 C22 119.93(17)
C48 C21 C22 108.25(15)
C23 C22 C21 119.91(16)
C23 C22 C52 120.29(16)
C21 C22 C52 107.55(16)
C22 C23 C18 120.36(16)
C22 C23 C24 120.18(17)
C18 C23 C24 107.81(16)
C25 C24 C53 120.00(16)
C25 C24 C23 119.75(17)
C53 C24 C23 108.26(16)
C24 C25 C26 119.70(17)
C24 C25 C51 120.23(16)
C26 C25 C51 107.84(16)
C27 C26 C25 120.28(16)
C27 C26 C34 119.61(17)
C25 C26 C34 108.12(16)
C26 C27 C31 120.41(16)
C26 C27 C28 119.87(16)
C31 C27 C28 107.70(16)
C53 C28 C29 119.82(16)
C53 C28 C27 119.81(17)
C29 C28 C27 108.19(16)
C15 C29 C28 119.89(17)
C15 C29 C30 120.00(16)
C28 C29 C30 107.95(15)
C54 C30 C31 120.40(16)
C54 C30 C29 119.89(16)
C31 C30 C29 107.88(16)
C32 C31 C27 119.93(17)
C32 C31 C30 119.57(17)
C27 C31 C30 108.28(15)
C31 C32 C59 119.99(17)
C31 C32 C33 119.68(17)
C59 C32 C33 108.47(16)
C34 C33 C38 120.35(17)
C34 C33 C32 120.22(16)
C38 C33 C32 107.60(17)
C33 C34 C26 120.14(17)
C33 C34 C35 120.01(17)
C26 C34 C35 107.96(16)
C36 C35 C51 120.42(17)
C36 C35 C34 119.82(18)
C51 C35 C34 107.85(16)
C35 C36 C37 119.91(17)
C35 C36 C50 119.50(17)
C37 C36 C50 108.29(16)
C38 C37 C36 120.27(17)
C38 C37 C42 119.84(17)
C36 C37 C42 107.85(16)
C37 C38 C39 120.28(17)
C37 C38 C33 119.64(17)
C39 C38 C33 107.99(16)
C40 C39 C38 119.74(17)
C40 C39 C59 119.55(17)
C38 C39 C59 108.40(16)
C39 C40 C60 120.17(17)
C39 C40 C41 120.19(18)
C60 C40 C41 108.21(16)
C42 C41 C40 119.89(17)
C42 C41 C4 120.33(17)
C40 C41 C4 108.27(16)
C41 C42 C43 119.26(16)
C41 C42 C37 120.04(17)
C43 C42 C37 107.96(17)
C44 C43 C42 119.47(17)
C44 C43 C50 119.49(17)
C42 C43 C50 108.65(16)
C43 C44 C3 121.07(17)
C43 C44 C45 120.07(16)
C3 C44 C45 108.41(14)
C48 C45 C46 121.30(16)
C48 C45 C44 120.32(15)
C46 C45 C44 108.03(15)
C47 C46 C45 119.39(15)
C47 C46 C2 123.97(15)
C45 C46 C2 109.90(14)
C46 C47 C20 119.97(15)
C46 C47 C10 120.16(15)
C20 C47 C10 107.83(14)
C45 C48 C21 119.36(15)
C45 C48 C49 119.80(16)
C21 C48 C49 108.50(15)
C50 C49 C52 120.41(16)
C50 C49 C48 119.82(17)
C52 C49 C48 107.59(16)
C49 C50 C43 120.48(16)
C49 C50 C36 119.92(17)
C43 C50 C36 107.25(16)
C52 C51 C35 119.69(17)
C52 C51 C25 119.85(17)
C35 C51 C25 108.23(16)
C51 C52 C49 120.05(17)
C51 C52 C22 119.69(17)
C49 C52 C22 108.11(15)
C28 C53 C24 120.35(16)
C28 C53 C17 120.21(17)
C24 C53 C17 107.79(16)
C30 C54 C55 119.97(17)
C30 C54 C58 120.07(16)
C55 C54 C58 107.73(16)
C59 C55 C56 120.29(17)
C59 C55 C54 119.38(17)
C56 C55 C54 108.16(16)
C60 C56 C57 119.44(16)
C60 C56 C55 119.84(17)
C57 C56 C55 108.17(16)
C7 C57 C56 119.37(16)
C7 C57 C58 120.01(16)
C56 C57 C58 108.10(16)
C14 C58 C57 120.23(16)
C14 C58 C54 119.72(17)
C57 C58 C54 107.84(16)
C55 C59 C32 120.69(16)
C55 C59 C39 119.94(17)
C32 C59 C39 107.53(16)
C56 C60 C40 120.19(17)
C56 C60 C5 120.41(17)
C40 C60 C5 108.20(16)
O1 C61 C62 102.73(13)
O1 C61 C2 100.46(13)
C62 C61 C2 107.81(13)
O1 C61 H61 110.6(11)
C62 C61 H61 117.9(11)
C2 C61 H61 115.3(11)
C63 C62 C67 121.32(16)
C63 C62 C61 134.01(16)
C67 C62 C61 104.58(15)
C62 C63 C64 117.47(16)
C62 C63 H63 121.3
C64 C63 H63 121.3
C63 C64 C65 121.10(17)
C63 C64 H64 119.5
C65 C64 H64 119.5
C66 C65 C64 121.35(16)
C66 C65 H65 119.3
C64 C65 H65 119.3
C67 C66 C65 117.20(16)
C67 C66 H66 121.4
C65 C66 H66 121.4
C66 C67 C62 121.45(17)
C66 C67 C68 133.84(17)
C62 C67 C68 104.65(15)
O1 C68 C67 102.18(14)
O1 C68 C1 100.90(13)
C67 C68 C1 107.99(14)
O1 C68 H68 111.0(11)
C67 C68 H68 115.6(11)
C1 C68 H68 117.2(12)

loop_
_geom_bond_atom_site_label_1
_geom_bond_atom_site_label_2
_geom_bond_distance
C1S S2 1.539(2)
C1S S1 1.543(2)
C2S S3 1.543(2)
C2S S4 1.546(2)
O1 C68 1.441(2)
O1 C61 1.443(2)
C1 C9 1.525(2)
C1 C6 1.528(2)
C1 C68 1.587(2)
C1 C2 1.603(2)
C2 C46 1.515(2)
C2 C3 1.522(2)
C2 C61 1.582(2)
C3 C4 1.369(3)
C3 C44 1.430(3)
C4 C41 1.451(2)
C4 C5 1.469(3)
C5 C6 1.371(2)
C5 C60 1.449(2)
C6 C7 1.437(3)
C7 C57 1.395(3)
C7 C8 1.450(2)
C8 C13 1.391(2)
C8 C9 1.436(2)
C9 C10 1.375(2)
C10 C11 1.447(2)
C10 C47 1.483(2)
C11 C12 1.392(2)
C11 C19 1.452(2)
C12 C13 1.444(3)
C12 C16 1.451(2)
C13 C14 1.454(2)
C14 C58 1.390(3)
C14 C15 1.444(3)
C15 C29 1.394(2)
C15 C16 1.447(3)
C16 C17 1.386(3)
C17 C18 1.448(3)
C17 C53 1.455(2)
C18 C19 1.393(2)
C18 C23 1.451(3)
C19 C20 1.445(2)
C20 C21 1.396(2)
C20 C47 1.446(2)
C21 C48 1.435(3)
C21 C22 1.452(2)
C22 C23 1.378(3)
C22 C52 1.460(3)
C23 C24 1.451(2)
C24 C25 1.393(3)
C24 C53 1.448(3)
C25 C26 1.449(3)
C25 C51 1.451(3)
C26 C27 1.392(3)
C26 C34 1.452(3)
C27 C31 1.449(3)
C27 C28 1.452(2)
C28 C53 1.388(3)
C28 C29 1.449(3)
C29 C30 1.451(3)
C30 C54 1.390(3)
C30 C31 1.450(2)
C31 C32 1.390(3)
C32 C59 1.444(3)
C32 C33 1.457(3)
C33 C34 1.385(3)
C33 C38 1.449(3)
C34 C35 1.452(3)
C35 C36 1.394(3)
C35 C51 1.449(3)
C36 C37 1.447(3)
C36 C50 1.453(2)
C37 C38 1.391(3)
C37 C42 1.452(3)
C38 C39 1.447(3)
C39 C40 1.393(3)
C39 C59 1.453(3)
C40 C60 1.449(3)
C40 C41 1.450(3)
C41 C42 1.390(3)
C42 C43 1.439(3)
C43 C44 1.398(2)
C43 C50 1.452(3)
C44 C45 1.446(2)
C45 C48 1.390(2)
C45 C46 1.438(2)
C46 C47 1.372(2)
C48 C49 1.457(2)
C49 C50 1.387(3)
C49 C52 1.445(3)
C51 C52 1.390(3)
C54 C55 1.451(3)
C54 C58 1.455(2)
C55 C59 1.391(3)
C55 C56 1.447(3)
C56 C60 1.386(3)
C56 C57 1.444(3)
C57 C58 1.452(3)
C61 C62 1.507(2)
C61 H61 1.03(2)
C62 C63 1.386(3)
C62 C67 1.399(2)
C63 C64 1.389(2)
C63 H63 0.9500
C64 C65 1.397(3)
C64 H64 0.9500
C65 C66 1.396(3)
C65 H65 0.9500
C66 C67 1.382(2)
C66 H66 0.9500
C67 C68 1.512(3)
C68 H68 0.98(2)

loop_
_geom_torsion_atom_site_label_1
_geom_torsion_atom_site_label_2
_geom_torsion_atom_site_label_3
_geom_torsion_atom_site_label_4
_geom_torsion
C9 C1 C2 C46 -0.4(2)
C6 C1 C2 C46 -115.52(16)
C68 C1 C2 C46 124.03(14)
C9 C1 C2 C3 116.02(15)
C6 C1 C2 C3 0.95(19)
C68 C1 C2 C3 -119.50(15)
C9 C1 C2 C61 -123.88(14)
C6 C1 C2 C61 121.05(14)
C68 C1 C2 C61 0.60(15)
C46 C2 C3 C4 135.00(17)
C61 C2 C3 C4 -102.88(19)
C1 C2 C3 C4 10.6(2)
C46 C2 C3 C44 -16.37(17)
C61 C2 C3 C44 105.76(16)
C1 C2 C3 C44 -140.73(14)
C44 C3 C4 C41 -1.7(2)
C2 C3 C4 C41 -150.50(16)
C44 C3 C4 C5 136.56(17)
C2 C3 C4 C5 -12.2(3)
C3 C4 C5 C6 1.0(3)
C41 C4 C5 C6 143.91(17)
C3 C4 C5 C60 -142.96(17)
C41 C4 C5 C60 -0.01(18)
C60 C5 C6 C7 2.3(3)
C4 C5 C6 C7 -137.24(17)
C60 C5 C6 C1 150.83(16)
C4 C5 C6 C1 11.3(2)
C9 C1 C6 C5 -134.65(17)
C68 C1 C6 C5 101.39(19)
C2 C1 C6 C5 -11.6(2)
C9 C1 C6 C7 16.46(17)
C68 C1 C6 C7 -107.50(16)
C2 C1 C6 C7 139.50(14)
C5 C6 C7 C57 -3.1(3)
C1 C6 C7 C57 -155.62(16)
C5 C6 C7 C8 140.96(16)
C1 C6 C7 C8 -11.60(19)
C57 C7 C8 C13 0.0(2)
C6 C7 C8 C13 -144.45(16)
C57 C7 C8 C9 145.46(16)
C6 C7 C8 C9 1.00(19)
C13 C8 C9 C10 3.3(2)
C7 C8 C9 C10 -141.51(16)
C13 C8 C9 C1 154.81(15)
C7 C8 C9 C1 10.02(18)
C6 C1 C9 C10 134.16(16)
C68 C1 C9 C10 -104.15(19)
C2 C1 C9 C10 11.3(2)
C6 C1 C9 C8 -15.89(17)
C68 C1 C9 C8 105.80(16)
C2 C1 C9 C8 -138.77(14)
C8 C9 C10 C11 -2.3(2)
C1 C9 C10 C11 -149.87(15)
C8 C9 C10 C47 136.01(16)
C1 C9 C10 C47 -11.6(2)
C9 C10 C11 C12 0.3(2)
C47 C10 C11 C12 -143.05(15)
C9 C10 C11 C19 143.29(15)
C47 C10 C11 C19 -0.05(18)
C10 C11 C12 C13 0.8(2)
C19 C11 C12 C13 -138.19(16)
C10 C11 C12 C16 138.29(16)
C19 C11 C12 C16 -0.7(2)
C9 C8 C13 C12 -2.2(2)
C7 C8 C13 C12 138.57(17)
C9 C8 C13 C14 -139.92(17)
C7 C8 C13 C14 0.8(2)
C11 C12 C13 C8 0.2(2)
C16 C12 C13 C8 -142.16(16)
C11 C12 C13 C14 142.52(15)
C16 C12 C13 C14 0.20(18)
C8 C13 C14 C58 -1.0(2)
C12 C13 C14 C58 -142.86(16)
C8 C13 C14 C15 141.50(16)
C12 C13 C14 C15 -0.33(18)
C58 C14 C15 C29 -0.4(2)
C13 C14 C15 C29 -142.59(16)
C58 C14 C15 C16 142.53(16)
C13 C14 C15 C16 0.34(18)
C29 C15 C16 C17 0.4(2)
C14 C15 C16 C17 -142.41(16)
C29 C15 C16 C12 142.61(16)
C14 C15 C16 C12 -0.22(19)
C11 C12 C16 C17 0.5(2)
C13 C12 C16 C17 142.36(16)
C11 C12 C16 C15 -141.81(16)
C13 C12 C16 C15 0.01(18)
C15 C16 C17 C18 138.02(17)
C12 C16 C17 C18 0.0(2)
C15 C16 C17 C53 -0.6(2)
C12 C16 C17 C53 -138.58(17)
C16 C17 C18 C19 -0.4(2)
C53 C17 C18 C19 142.52(16)
C16 C17 C18 C23 -143.24(16)
C53 C17 C18 C23 -0.27(19)
C17 C18 C19 C20 -138.36(17)
C23 C18 C19 C20 0.1(2)
C17 C18 C19 C11 0.3(2)
C23 C18 C19 C11 138.70(17)
C12 C11 C19 C18 0.3(2)
C10 C11 C19 C18 -143.05(16)
C12 C11 C19 C20 143.11(15)
C10 C11 C19 C20 -0.26(18)
C18 C19 C20 C21 -0.6(2)
C11 C19 C20 C21 -143.54(16)
C18 C19 C20 C47 143.37(16)
C11 C19 C20 C47 0.47(18)
C19 C20 C21 C48 138.29(17)
C47 C20 C21 C48 -1.3(2)
C19 C20 C21 C22 0.7(2)
C47 C20 C21 C22 -138.86(17)
C20 C21 C22 C23 -0.3(3)
C48 C21 C22 C23 -141.98(17)
C20 C21 C22 C52 142.14(16)
C48 C21 C22 C52 0.41(19)
C21 C22 C23 C18 -0.3(3)
C52 C22 C23 C18 -137.95(17)
C21 C22 C23 C24 138.34(17)
C52 C22 C23 C24 0.7(3)
C19 C18 C23 C22 0.4(3)
C17 C18 C23 C22 143.18(17)
C19 C18 C23 C24 -142.74(16)
C17 C18 C23 C24 0.04(19)
C22 C23 C24 C25 -0.3(3)
C18 C23 C24 C25 142.88(17)
C22 C23 C24 C53 -143.00(17)
C18 C23 C24 C53 0.22(19)
C53 C24 C25 C26 0.3(2)
C23 C24 C25 C26 -137.99(18)
C53 C24 C25 C51 138.09(17)
C23 C24 C25 C51 -0.2(3)
C24 C25 C26 C27 -0.5(3)
C51 C25 C26 C27 -142.87(16)
C24 C25 C26 C34 142.01(16)
C51 C25 C26 C34 -0.40(19)
C25 C26 C27 C31 138.11(17)
C34 C26 C27 C31 -0.1(2)
C25 C26 C27 C28 0.1(3)
C34 C26 C27 C28 -138.17(17)
C26 C27 C28 C53 0.5(2)
C31 C27 C28 C53 -142.29(16)
C26 C27 C28 C29 142.77(17)
C31 C27 C28 C29 0.02(19)
C14 C15 C29 C28 138.42(17)
C16 C15 C29 C28 0.0(2)
C14 C15 C29 C30 0.5(2)
C16 C15 C29 C30 -137.92(17)
C53 C28 C29 C15 -0.2(3)
C27 C28 C29 C15 -142.55(16)
C53 C28 C29 C30 142.17(16)
C27 C28 C29 C30 -0.14(19)
C15 C29 C30 C54 -0.5(3)
C28 C29 C30 C54 -142.82(17)
C15 C29 C30 C31 142.56(17)
C28 C29 C30 C31 0.20(19)
C26 C27 C31 C32 -0.2(2)
C28 C27 C31 C32 142.27(16)
C26 C27 C31 C30 -142.41(16)
C28 C27 C31 C30 0.10(19)
C54 C30 C31 C32 0.3(3)
C29 C30 C31 C32 -142.51(16)
C54 C30 C31 C27 142.61(16)
C29 C30 C31 C27 -0.19(19)
C27 C31 C32 C59 -138.13(17)
C30 C31 C32 C59 -0.2(3)
C27 C31 C32 C33 0.5(2)
C30 C31 C32 C33 138.42(17)
C31 C32 C33 C34 -0.3(2)
C59 C32 C33 C34 142.53(16)
C31 C32 C33 C38 -143.28(16)
C59 C32 C33 C38 -0.44(19)
C38 C33 C34 C26 138.24(17)
C32 C33 C34 C26 -0.1(2)
C38 C33 C34 C35 -0.1(2)
C32 C33 C34 C35 -138.41(17)
C27 C26 C34 C33 0.3(2)
C25 C26 C34 C33 -142.48(16)
C27 C26 C34 C35 143.05(16)
C25 C26 C34 C35 0.28(19)
C33 C34 C35 C36 -0.2(2)
C26 C34 C35 C36 -142.98(16)
C33 C34 C35 C51 142.77(16)
C26 C34 C35 C51 -0.06(19)
C51 C35 C36 C37 -138.00(17)
C34 C35 C36 C37 0.3(2)
C51 C35 C36 C50 -0.1(3)
C34 C35 C36 C50 138.14(17)
C35 C36 C37 C38 -0.2(2)
C50 C36 C37 C38 -142.20(16)
C35 C36 C37 C42 142.33(16)
C50 C36 C37 C42 0.29(19)
C36 C37 C38 C39 137.95(17)
C42 C37 C38 C39 -0.1(2)
C36 C37 C38 C33 -0.1(2)
C42 C37 C38 C33 -138.17(17)
C34 C33 C38 C37 0.2(2)
C32 C33 C38 C37 143.14(16)
C34 C33 C38 C39 -142.41(16)
C32 C33 C38 C39 0.51(19)
C37 C38 C39 C40 -0.7(2)
C33 C38 C39 C40 141.69(16)
C37 C38 C39 C59 -142.74(16)
C33 C38 C39 C59 -0.39(19)
C38 C39 C40 C60 -138.45(17)
C59 C39 C40 C60 -0.6(3)
C38 C39 C40 C41 0.7(2)
C59 C39 C40 C41 138.58(17)
C39 C40 C41 C42 0.1(2)
C60 C40 C41 C42 143.54(17)
C39 C40 C41 C4 -143.36(17)
C60 C40 C41 C4 0.09(19)
C3 C4 C41 C42 -0.3(3)
C5 C4 C41 C42 -143.31(16)
C3 C4 C41 C40 142.93(17)
C5 C4 C41 C40 -0.05(19)
C40 C41 C42 C43 -137.95(17)
C4 C41 C42 C43 1.1(3)
C40 C41 C42 C37 -0.9(2)
C4 C41 C42 C37 138.20(17)
C38 C37 C42 C41 0.9(2)
C36 C37 C42 C41 -141.79(17)
C38 C37 C42 C43 142.24(16)
C36 C37 C42 C43 -0.43(19)
C41 C42 C43 C44 0.2(3)
C37 C42 C43 C44 -141.54(17)
C41 C42 C43 C50 142.13(16)
C37 C42 C43 C50 0.42(19)
C42 C43 C44 C3 -2.2(3)
C50 C43 C44 C3 -140.11(17)
C42 C43 C44 C45 138.56(17)
C50 C43 C44 C45 0.7(2)
C4 C3 C44 C43 3.0(3)
C2 C3 C44 C43 155.94(15)
C4 C3 C44 C45 -141.78(16)
C2 C3 C44 C45 11.14(19)
C43 C44 C45 C48 -0.3(2)
C3 C44 C45 C48 144.95(16)
C43 C44 C45 C46 -145.69(16)
C3 C44 C45 C46 -0.47(19)
C48 C45 C46 C47 -3.1(3)
C44 C45 C46 C47 141.92(16)
C48 C45 C46 C2 -155.44(15)
C44 C45 C46 C2 -10.43(19)
C3 C2 C46 C47 -134.75(16)
C61 C2 C46 C47 104.89(19)
C1 C2 C46 C47 -10.8(2)
C3 C2 C46 C45 16.07(17)
C61 C2 C46 C45 -104.29(16)
C1 C2 C46 C45 140.03(14)
C45 C46 C47 C20 1.5(2)
C2 C46 C47 C20 149.75(16)
C45 C46 C47 C10 -136.56(16)
C2 C46 C47 C10 11.7(2)
C21 C20 C47 C46 0.7(2)
C19 C20 C47 C46 -143.11(16)
C21 C20 C47 C10 143.28(16)
C19 C20 C47 C10 -0.50(18)
C9 C10 C47 C46 -0.2(2)
C11 C10 C47 C46 142.87(15)
C9 C10 C47 C20 -142.74(16)
C11 C10 C47 C20 0.34(17)
C46 C45 C48 C21 2.4(2)
C44 C45 C48 C21 -138.38(17)
C46 C45 C48 C49 140.32(17)
C44 C45 C48 C49 -0.5(2)
C20 C21 C48 C45 -0.2(2)
C22 C21 C48 C45 141.74(16)
C20 C21 C48 C49 -142.39(16)
C22 C21 C48 C49 -0.41(19)
C45 C48 C49 C50 0.8(2)
C21 C48 C49 C50 142.79(17)
C45 C48 C49 C52 -141.71(17)
C21 C48 C49 C52 0.24(19)
C52 C49 C50 C43 137.36(17)
C48 C49 C50 C43 -0.4(3)
C52 C49 C50 C36 0.0(3)
C48 C49 C50 C36 -137.77(17)
C44 C43 C50 C49 -0.4(3)
C42 C43 C50 C49 -142.30(17)
C44 C43 C50 C36 141.71(16)
C42 C43 C50 C36 -0.24(19)
C35 C36 C50 C49 0.1(3)
C37 C36 C50 C49 142.28(17)
C35 C36 C50 C43 -142.26(17)
C37 C36 C50 C43 -0.03(19)
C36 C35 C51 C52 0.2(3)
C34 C35 C51 C52 -142.48(17)
C36 C35 C51 C25 142.46(17)
C34 C35 C51 C25 -0.19(19)
C24 C25 C51 C52 0.4(3)
C26 C25 C51 C52 142.59(17)
C24 C25 C51 C35 -141.81(17)
C26 C25 C51 C35 0.37(19)
C35 C51 C52 C49 -0.1(3)
C25 C51 C52 C49 -138.06(18)
C35 C51 C52 C22 137.89(17)
C25 C51 C52 C22 -0.1(3)
C50 C49 C52 C51 0.0(3)
C48 C49 C52 C51 142.32(17)
C50 C49 C52 C22 -142.27(17)
C48 C49 C52 C22 0.02(19)
C23 C22 C52 C51 -0.5(3)
C21 C22 C52 C51 -142.72(17)
C23 C22 C52 C49 141.96(17)
C21 C22 C52 C49 -0.26(19)
C29 C28 C53 C24 -138.58(17)
C27 C28 C53 C24 -0.6(2)
C29 C28 C53 C17 0.1(3)
C27 C28 C53 C17 138.03(17)
C25 C24 C53 C28 0.2(2)
C23 C24 C53 C28 142.76(17)
C25 C24 C53 C17 -142.93(16)
C23 C24 C53 C17 -0.38(19)
C16 C17 C53 C28 0.4(3)
C18 C17 C53 C28 -142.80(16)
C16 C17 C53 C24 143.58(16)
C18 C17 C53 C24 0.41(19)
C31 C30 C54 C55 -0.4(3)
C29 C30 C54 C55 138.05(17)
C31 C30 C54 C58 -138.10(18)
C29 C30 C54 C58 0.3(3)
C30 C54 C55 C59 0.3(3)
C58 C54 C55 C59 142.67(17)
C30 C54 C55 C56 -142.20(17)
C58 C54 C55 C56 0.1(2)
C59 C55 C56 C60 -0.6(3)
C54 C55 C56 C60 141.56(17)
C59 C55 C56 C57 -142.29(17)
C54 C55 C56 C57 -0.1(2)
C6 C7 C57 C56 1.8(3)
C8 C7 C57 C56 -138.15(17)
C6 C7 C57 C58 139.26(17)
C8 C7 C57 C58 -0.7(2)
C60 C56 C57 C7 0.2(3)
C55 C56 C57 C7 142.09(17)
C60 C56 C57 C58 -141.77(17)
C55 C56 C57 C58 0.1(2)
C15 C14 C58 C57 -137.55(17)
C13 C14 C58 C57 0.4(2)
C15 C14 C58 C54 0.3(2)
C13 C14 C58 C54 138.17(17)
C7 C57 C58 C14 0.5(3)
C56 C57 C58 C14 142.19(17)
C7 C57 C58 C54 -141.72(17)
C56 C57 C58 C54 -0.02(19)
C30 C54 C58 C14 -0.2(3)
C55 C54 C58 C14 -142.51(17)
C30 C54 C58 C57 142.22(17)
C55 C54 C58 C57 -0.06(19)
C56 C55 C59 C32 137.77(18)
C54 C55 C59 C32 -0.2(3)
C56 C55 C59 C39 -0.5(3)
C54 C55 C59 C39 -138.48(17)
C31 C32 C59 C55 0.1(3)
C33 C32 C59 C55 -142.56(17)
C31 C32 C59 C39 142.91(17)
C33 C32 C59 C39 0.20(19)
C40 C39 C59 C55 1.0(3)
C38 C39 C59 C55 143.21(17)
C40 C39 C59 C32 -142.05(17)
C38 C39 C59 C32 0.11(19)
C57 C56 C60 C40 138.54(18)
C55 C56 C60 C40 1.1(3)
C57 C56 C60 C5 -1.0(3)
C55 C56 C60 C5 -138.43(18)
C39 C40 C60 C56 -0.5(3)
C41 C40 C60 C56 -143.98(17)
C39 C40 C60 C5 143.36(17)
C41 C40 C60 C5 -0.10(19)
C6 C5 C60 C56 -0.3(3)
C4 C5 C60 C56 143.86(17)
C6 C5 C60 C40 -144.08(17)
C4 C5 C60 C40 0.07(19)
C68 O1 C61 C62 -49.97(14)
C68 O1 C61 C2 61.17(14)
C46 C2 C61 O1 -160.47(13)
C3 C2 C61 O1 85.46(16)
C1 C2 C61 O1 -36.52(15)
C46 C2 C61 C62 -53.33(19)
C3 C2 C61 C62 -167.40(14)
C1 C2 C61 C62 70.61(16)
O1 C61 C62 C63 -152.58(18)
C2 C61 C62 C63 101.9(2)
O1 C61 C62 C67 30.84(16)
C2 C61 C62 C67 -74.71(16)
C67 C62 C63 C64 -3.5(2)
C61 C62 C63 C64 -179.61(17)
C62 C63 C64 C65 2.4(2)
C63 C64 C65 C66 0.7(3)
C64 C65 C66 C67 -2.7(2)
C65 C66 C67 C62 1.6(2)
C65 C66 C67 C68 178.43(17)
C63 C62 C67 C66 1.5(2)
C61 C62 C67 C66 178.62(15)
C63 C62 C67 C68 -176.10(15)
C61 C62 C67 C68 1.01(16)
C61 O1 C68 C67 50.36(14)
C61 O1 C68 C1 -60.94(14)
C66 C67 C68 O1 150.27(18)
C62 C67 C68 O1 -32.55(16)
C66 C67 C68 C1 -103.9(2)
C62 C67 C68 C1 73.32(16)
C9 C1 C68 O1 159.06(14)
C6 C1 C68 O1 -86.01(16)
C2 C1 C68 O1 35.59(15)
C9 C1 C68 C67 52.30(19)
C6 C1 C68 C67 167.23(14)
C2 C1 C68 C67 -71.18(16)
